data_7056808
loop_
_publ_author_name
'Khan, Samim'
'Sproules, Stephen'
'Natrajan, Louise S.'
'Harms, Klaus'
'Chattopadhyay, Shouvik'

_publ_section_title
;
 End-on cyanate or end-to-end thiocyanate bridged dinuclear copper(ii)
 complexes with a tridentate Schiff base blocking ligand: synthesis,
 structure and magnetic studies
;
_journal_issue 3
_journal_name_full 'New Journal of Chemistry'
_journal_page_first 1634
_journal_paper_doi 10.1039/C7NJ03990E
_journal_volume 42
_journal_year 2018
_chemical_formula_moiety 'C34 H38 Cu2 N6 O4'
_chemical_formula_sum 'C34 H38 Cu2 N6 O4'
_chemical_formula_weight 721.78
_chemical_name_common S130
_space_group_crystal_system monoclinic
_space_group_IT_number 14
_space_group_name_Hall '-P 2ybc'
_space_group_name_H-M_alt 'P 1 21/c 1'
_symmetry_space_group_name_Hall '-P 2ybc'
_symmetry_space_group_name_H-M 'P 1 21/c 1'
_atom_sites_solution_hydrogens mixed
_atom_sites_solution_primary direct
_atom_sites_solution_secondary difmap
_audit_creation_method SHELXL-2016/6
_audit_update_record
;
2017-10-16 deposited with the CCDC.
2017-12-13 downloaded from the CCDC.
;
_cell_angle_alpha 90
_cell_angle_beta 98.641(2)
_cell_angle_gamma 90
_cell_formula_units_Z 2
_cell_length_a 11.4708(6)
_cell_length_b 14.4673(7)
_cell_length_c 9.4198(5)
_cell_measurement_reflns_used 9772
_cell_measurement_temperature 100(2)
_cell_measurement_theta_max 27.5105
_cell_measurement_theta_min 2.2819
_cell_volume 1545.49(14)
_computing_cell_refinement 'SAINT V8.35A (Bruker AXS Inc., 2015)'
_computing_data_collection 'APEX3 (Bruker AXS Inc., 2015)'
_computing_data_reduction 'SAINT V8.35A (Bruker AXS Inc., 2015)'
_computing_molecular_graphics 'DIAMOND (Crystal Impact)'
_computing_structure_refinement 'SHELXL-2016/6 (Sheldrick, 2016)'
_computing_structure_solution 'XT V2014/1 (Bruker AXS Inc., 2014)'
_diffrn_ambient_temperature 100(2)
_diffrn_detector_area_resol_mean 7.9
_diffrn_measured_fraction_theta_full 1.000
_diffrn_measured_fraction_theta_max 0.999
_diffrn_measurement_device_type 'Bruker D8 QUEST area detector'
_diffrn_measurement_method '\w and \f scans'
_diffrn_radiation_type MoK\a
_diffrn_radiation_wavelength 0.71073
_diffrn_reflns_av_R_equivalents 0.0231
_diffrn_reflns_av_unetI/netI 0.0122
_diffrn_reflns_Laue_measured_fraction_full 1.000
_diffrn_reflns_Laue_measured_fraction_max 0.999
_diffrn_reflns_limit_h_max 14
_diffrn_reflns_limit_h_min -14
_diffrn_reflns_limit_k_max 18
_diffrn_reflns_limit_k_min -18
_diffrn_reflns_limit_l_max 12
_diffrn_reflns_limit_l_min -12
_diffrn_reflns_number 31312
_diffrn_reflns_point_group_measured_fraction_full 1.000
_diffrn_reflns_point_group_measured_fraction_max 0.999
_diffrn_reflns_theta_full 25.242
_diffrn_reflns_theta_max 27.525
_diffrn_reflns_theta_min 2.282
_diffrn_source 'microfocus sealed X-ray tube'
_exptl_absorpt_coefficient_mu 1.426
_exptl_absorpt_correction_T_max 0.81
_exptl_absorpt_correction_T_min 0.75
_exptl_absorpt_correction_type multi-scan
_exptl_absorpt_process_details ' SADABS'
_exptl_crystal_colour dark
_exptl_crystal_density_diffrn 1.551
_exptl_crystal_density_method 'not measured'
_exptl_crystal_description nugget
_exptl_crystal_F_000 748
_exptl_crystal_size_max 0.306
_exptl_crystal_size_mid 0.267
_exptl_crystal_size_min 0.158
_refine_diff_density_max 0.353
_refine_diff_density_min -0.379
_refine_diff_density_rms 0.053
_refine_ls_extinction_method none
_refine_ls_goodness_of_fit_ref 1.084
_refine_ls_hydrogen_treatment mixed
_refine_ls_matrix_type full
_refine_ls_number_parameters 214
_refine_ls_number_reflns 3554
_refine_ls_number_restraints 0
_refine_ls_restrained_S_all 1.084
_refine_ls_R_factor_all 0.0231
_refine_ls_R_factor_gt 0.0207
_refine_ls_shift/su_max 0.002
_refine_ls_shift/su_mean 0.000
_refine_ls_structure_factor_coef Fsqd
_refine_ls_weighting_details 'w=1/[\s^2^(Fo^2^)+(0.0242P)^2^+1.1132P] where P=(Fo^2^+2Fc^2^)/3'
_refine_ls_weighting_scheme calc
_refine_ls_wR_factor_gt 0.0550
_refine_ls_wR_factor_ref 0.0562
_reflns_Friedel_coverage 0.000
_reflns_number_gt 3310
_reflns_number_total 3554
_reflns_threshold_expression 'I > 2\s(I)'
_cod_data_source_file c7nj03990e2.cif
_cod_data_source_block S130_0m
_cod_depositor_comments
;
The following automatic conversions were performed:

'_exptl_absorpt_correction_type' value 'Multi-Scan' changed to
'multi-scan' according to
/home/data/users/saulius/crontab/automatic-downloads/rss-feeds/RSC/lib/dictionaries/cif_core.dic
dictionary named 'cif_core.dic' version 2.4.2 from 2011-04-26.

Automatic conversion script
Id: cif_fix_values 4973 2017-02-22 13:04:09Z antanas 

 Adding full bibliography for 7056808--7056809.cif.
;
_cod_database_code 7056808
_shelx_shelxl_version_number 2016/6
_shelx_space_group_comment
; 
The symmetry employed for this shelxl refinement is uniquely defined 
by the following loop, which should always be used as a source of 
symmetry information in preference to the above space-group names. 
They are only intended as comments. 
;
_shelx_estimated_absorpt_t_min 0.669
_shelx_estimated_absorpt_t_max 0.806

loop_
_space_group_symop_operation_xyz
'x, y, z'
'-x, y+1/2, -z+1/2'
'-x, -y, -z'
'x, -y-1/2, z-1/2'

loop_
_atom_site_label
_atom_site_type_symbol
_atom_site_fract_x
_atom_site_fract_y
_atom_site_fract_z
_atom_site_U_iso_or_equiv
_atom_site_adp_type
_atom_site_occupancy
_atom_site_site_symmetry_order
_atom_site_calc_flag
_atom_site_refinement_flags_posn
_atom_site_refinement_flags_adp
Cu1 Cu 0.55159(2) 0.40119(2) 0.56048(2) 0.01049(6) Uani 1 1 d . .
N1 N 0.52477(10) 0.36122(8) 0.35071(12) 0.0136(2) Uani 1 1 d . .
H1 H 0.5335(15) 0.4152(13) 0.3114(18) 0.016(4) Uiso 1 1 d . .
C2 C 0.62738(12) 0.30422(10) 0.32935(15) 0.0179(3) Uani 1 1 d . .
H2A H 0.634964 0.302138 0.226087 0.021 Uiso 1 1 calc R U
H2B H 0.616721 0.240252 0.362454 0.021 Uiso 1 1 calc R U
C3 C 0.73746(12) 0.34613(10) 0.41412(14) 0.0152(3) Uani 1 1 d . .
H3A H 0.804942 0.303356 0.415046 0.018 Uiso 1 1 calc R U
H3B H 0.756890 0.404986 0.369427 0.018 Uiso 1 1 calc R U
N4 N 0.71479(10) 0.36289(8) 0.56192(12) 0.0121(2) Uani 1 1 d . .
C5 C 0.80437(12) 0.38118(9) 0.66123(15) 0.0120(2) Uani 1 1 d . .
C6 C 0.78859(12) 0.40152(9) 0.80929(14) 0.0118(2) Uani 1 1 d . .
C7 C 0.68332(12) 0.44311(9) 0.83862(14) 0.0121(2) Uani 1 1 d . .
O7 O 0.58589(8) 0.45217(7) 0.74756(10) 0.01397(19) Uani 1 1 d . .
C8 C 0.68114(12) 0.48366(10) 0.97754(15) 0.0153(3) Uani 1 1 d . .
H8 H 0.612570 0.515902 0.995046 0.018 Uiso 1 1 calc R U
C9 C 0.77417(13) 0.47714(10) 1.08407(15) 0.0165(3) Uani 1 1 d . .
H9 H 0.771392 0.507547 1.172882 0.020 Uiso 1 1 calc R U
C10 C 0.87606(12) 0.42532(9) 1.06471(14) 0.0147(3) Uani 1 1 d . .
C11 C 0.96744(13) 0.41051(10) 1.18115(16) 0.0196(3) Uani 1 1 d . .
H11 H 0.960982 0.436739 1.272101 0.023 Uiso 1 1 calc R U
C12 C 1.06492(13) 0.35920(11) 1.16549(17) 0.0225(3) Uani 1 1 d . .
H12 H 1.127150 0.352019 1.243484 0.027 Uiso 1 1 calc R U
C13 C 1.07163(13) 0.31754(10) 1.03323(17) 0.0216(3) Uani 1 1 d . .
H13 H 1.138220 0.280705 1.022090 0.026 Uiso 1 1 calc R U
C14 C 0.98259(12) 0.32923(10) 0.91829(16) 0.0170(3) Uani 1 1 d . .
H14 H 0.987740 0.298075 0.830672 0.020 Uiso 1 1 calc R U
C15 C 0.88379(12) 0.38651(9) 0.92788(15) 0.0133(3) Uani 1 1 d . .
C16 C 0.92472(12) 0.39110(10) 0.61699(16) 0.0168(3) Uani 1 1 d . .
H16A H 0.980200 0.415076 0.697891 0.025 Uiso 1 1 calc R U
H16B H 0.920286 0.434043 0.535895 0.025 Uiso 1 1 calc R U
H16C H 0.951905 0.330622 0.588415 0.025 Uiso 1 1 calc R U
C17 C 0.41084(13) 0.32148(10) 0.28153(15) 0.0176(3) Uani 1 1 d . .
H17A H 0.416307 0.307744 0.179784 0.021 Uiso 1 1 calc R U
H17B H 0.348055 0.368256 0.283124 0.021 Uiso 1 1 calc R U
C18 C 0.37600(14) 0.23402(10) 0.35317(17) 0.0223(3) Uani 1 1 d . .
H18A H 0.298190 0.213653 0.306230 0.033 Uiso 1 1 calc R U
H18B H 0.373082 0.246355 0.454879 0.033 Uiso 1 1 calc R U
H18C H 0.434193 0.185514 0.344740 0.033 Uiso 1 1 calc R U
N1' N 0.38836(10) 0.43691(9) 0.55669(13) 0.0166(2) Uani 1 1 d . .
C2' C 0.28797(13) 0.42018(10) 0.55435(15) 0.0160(3) Uani 1 1 d . .
O3' O 0.18464(10) 0.40677(9) 0.55258(16) 0.0338(3) Uani 1 1 d . .

loop_
_atom_site_aniso_label
_atom_site_aniso_U_11
_atom_site_aniso_U_22
_atom_site_aniso_U_33
_atom_site_aniso_U_23
_atom_site_aniso_U_13
_atom_site_aniso_U_12
Cu1 0.00869(9) 0.01023(9) 0.01255(9) -0.00107(6) 0.00163(6) 0.00150(6)
N1 0.0142(6) 0.0114(5) 0.0148(5) -0.0014(4) 0.0010(4) 0.0011(4)
C2 0.0183(7) 0.0169(7) 0.0183(6) -0.0061(5) 0.0028(5) 0.0038(5)
C3 0.0149(6) 0.0164(6) 0.0151(6) -0.0030(5) 0.0050(5) 0.0033(5)
N4 0.0124(5) 0.0101(5) 0.0145(5) -0.0007(4) 0.0041(4) 0.0017(4)
C5 0.0113(6) 0.0072(6) 0.0180(6) 0.0014(5) 0.0036(5) 0.0013(5)
C6 0.0107(6) 0.0090(6) 0.0157(6) 0.0006(5) 0.0021(5) -0.0013(5)
C7 0.0120(6) 0.0108(6) 0.0138(6) 0.0016(5) 0.0027(5) -0.0013(5)
O7 0.0110(4) 0.0170(5) 0.0139(4) -0.0016(4) 0.0018(4) 0.0033(4)
C8 0.0164(7) 0.0150(6) 0.0155(6) -0.0002(5) 0.0054(5) 0.0006(5)
C9 0.0207(7) 0.0160(7) 0.0130(6) -0.0002(5) 0.0032(5) -0.0035(5)
C10 0.0151(6) 0.0117(6) 0.0167(6) 0.0030(5) 0.0003(5) -0.0052(5)
C11 0.0203(7) 0.0186(7) 0.0181(7) 0.0038(5) -0.0026(6) -0.0085(6)
C12 0.0162(7) 0.0217(7) 0.0265(7) 0.0089(6) -0.0064(6) -0.0064(6)
C13 0.0125(6) 0.0176(7) 0.0332(8) 0.0077(6) -0.0011(6) -0.0010(5)
C14 0.0129(6) 0.0134(6) 0.0245(7) 0.0032(5) 0.0019(5) -0.0011(5)
C15 0.0114(6) 0.0095(6) 0.0185(6) 0.0029(5) 0.0011(5) -0.0034(5)
C16 0.0117(6) 0.0187(7) 0.0210(7) -0.0018(5) 0.0058(5) -0.0006(5)
C17 0.0172(7) 0.0196(7) 0.0147(6) -0.0028(5) -0.0021(5) -0.0016(5)
C18 0.0223(8) 0.0181(7) 0.0259(8) -0.0033(6) 0.0014(6) -0.0038(6)
N1' 0.0113(6) 0.0180(6) 0.0200(6) -0.0020(5) 0.0014(4) 0.0012(5)
C2' 0.0167(7) 0.0127(6) 0.0187(6) -0.0015(5) 0.0034(5) 0.0014(5)
O3' 0.0132(5) 0.0303(7) 0.0592(9) -0.0013(6) 0.0095(5) -0.0045(5)

loop_
_atom_type_symbol
_atom_type_description
_atom_type_scat_dispersion_real
_atom_type_scat_dispersion_imag
_atom_type_scat_source
C C 0.0033 0.0016 'International Tables Vol C Tables 4.2.6.8 and 6.1.1.4'
H H 0.0000 0.0000 'International Tables Vol C Tables 4.2.6.8 and 6.1.1.4'
N N 0.0061 0.0033 'International Tables Vol C Tables 4.2.6.8 and 6.1.1.4'
O O 0.0106 0.0060 'International Tables Vol C Tables 4.2.6.8 and 6.1.1.4'
Cu Cu 0.3201 1.2651 'International Tables Vol C Tables 4.2.6.8 and 6.1.1.4'

loop_
_geom_angle_atom_site_label_1
_geom_angle_atom_site_label_2
_geom_angle_atom_site_label_3
_geom_angle
O7 Cu1 N1' 88.76(5)
O7 Cu1 N4 92.24(4)
N1' Cu1 N4 178.78(5)
O7 Cu1 N1 172.62(5)
N1' Cu1 N1 93.05(5)
N4 Cu1 N1 86.05(5)
C2 N1 C17 113.03(11)
C2 N1 Cu1 106.47(8)
C17 N1 Cu1 122.00(9)
C2 N1 H1 107.2(11)
C17 N1 H1 108.0(11)
Cu1 N1 H1 98.4(11)
N1 C2 C3 108.86(11)
N1 C2 H2A 109.9
C3 C2 H2A 109.9
N1 C2 H2B 109.9
C3 C2 H2B 109.9
H2A C2 H2B 108.3
N4 C3 C2 108.19(11)
N4 C3 H3A 110.1
C2 C3 H3A 110.1
N4 C3 H3B 110.1
C2 C3 H3B 110.1
H3A C3 H3B 108.4
C5 N4 C3 118.52(11)
C5 N4 Cu1 126.67(9)
C3 N4 Cu1 110.21(8)
N4 C5 C6 121.73(12)
N4 C5 C16 118.35(12)
C6 C5 C16 119.60(12)
C7 C6 C15 118.55(12)
C7 C6 C5 120.25(12)
C15 C6 C5 121.02(12)
O7 C7 C6 125.80(12)
O7 C7 C8 115.19(12)
C6 C7 C8 118.94(12)
C7 O7 Cu1 127.40(8)
C9 C8 C7 121.78(13)
C9 C8 H8 119.1
C7 C8 H8 119.1
C8 C9 C10 120.85(13)
C8 C9 H9 119.6
C10 C9 H9 119.6
C11 C10 C15 120.23(13)
C11 C10 C9 120.49(13)
C15 C10 C9 119.26(12)
C12 C11 C10 121.38(14)
C12 C11 H11 119.3
C10 C11 H11 119.3
C11 C12 C13 119.06(14)
C11 C12 H12 120.5
C13 C12 H12 120.5
C14 C13 C12 120.84(14)
C14 C13 H13 119.6
C12 C13 H13 119.6
C13 C14 C15 121.68(14)
C13 C14 H14 119.2
C15 C14 H14 119.2
C14 C15 C10 116.63(12)
C14 C15 C6 123.56(13)
C10 C15 C6 119.67(12)
C5 C16 H16A 109.5
C5 C16 H16B 109.5
H16A C16 H16B 109.5
C5 C16 H16C 109.5
H16A C16 H16C 109.5
H16B C16 H16C 109.5
N1 C17 C18 113.65(12)
N1 C17 H17A 108.8
C18 C17 H17A 108.8
N1 C17 H17B 108.8
C18 C17 H17B 108.8
H17A C17 H17B 107.7
C17 C18 H18A 109.5
C17 C18 H18B 109.5
H18A C18 H18B 109.5
C17 C18 H18C 109.5
H18A C18 H18C 109.5
H18B C18 H18C 109.5
C2' N1' Cu1 152.63(12)
N1' C2' O3' 177.40(16)

loop_
_geom_bond_atom_site_label_1
_geom_bond_atom_site_label_2
_geom_bond_distance
Cu1 O7 1.8964(10)
Cu1 N1' 1.9376(12)
Cu1 N4 1.9504(11)
Cu1 N1 2.0374(11)
N1 C2 1.4755(17)
N1 C17 1.4856(17)
N1 H1 0.876(18)
C2 C3 1.5155(19)
C2 H2A 0.9900
C2 H2B 0.9900
C3 N4 1.4743(16)
C3 H3A 0.9900
C3 H3B 0.9900
N4 C5 1.3084(17)
C5 C6 1.4630(18)
C5 C16 1.5077(18)
C6 C7 1.4131(18)
C6 C15 1.4564(18)
C7 O7 1.3091(16)
C7 C8 1.4377(18)
C8 C9 1.3538(19)
C8 H8 0.9500
C9 C10 1.423(2)
C9 H9 0.9500
C10 C11 1.4150(19)
C10 C15 1.4209(19)
C11 C12 1.369(2)
C11 H11 0.9500
C12 C13 1.396(2)
C12 H12 0.9500
C13 C14 1.383(2)
C13 H13 0.9500
C14 C15 1.4177(19)
C14 H14 0.9500
C16 H16A 0.9800
C16 H16B 0.9800
C16 H16C 0.9800
C17 C18 1.516(2)
C17 H17A 0.9900
C17 H17B 0.9900
C18 H18A 0.9800
C18 H18B 0.9800
C18 H18C 0.9800
N1' C2' 1.1737(19)
C2' O3' 1.1987(19)

loop_
_geom_hbond_atom_site_label_D
_geom_hbond_atom_site_label_H
_geom_hbond_atom_site_label_A
_geom_hbond_distance_DH
_geom_hbond_distance_HA
_geom_hbond_distance_DA
_geom_hbond_angle_DHA
_geom_hbond_site_symmetry_A
N1 H1 O7 0.876(18) 2.374(18) 3.0666(15) 136.1(15) 3_666
N1 H1 N1' 0.876(18) 2.567(18) 3.1658(17) 126.3(14) 3_666

loop_
_geom_torsion_atom_site_label_1
_geom_torsion_atom_site_label_2
_geom_torsion_atom_site_label_3
_geom_torsion_atom_site_label_4
_geom_torsion
C17 N1 C2 C3 -175.22(11)
Cu1 N1 C2 C3 -38.66(13)
N1 C2 C3 N4 49.90(15)
C2 C3 N4 C5 166.36(12)
C2 C3 N4 Cu1 -36.06(13)
C3 N4 C5 C6 177.99(11)
Cu1 N4 C5 C6 24.50(18)
C3 N4 C5 C16 4.46(18)
Cu1 N4 C5 C16 -149.03(10)
N4 C5 C6 C7 -29.20(19)
C16 C5 C6 C7 144.26(13)
N4 C5 C6 C15 155.82(12)
C16 C5 C6 C15 -30.72(18)
C15 C6 C7 O7 -172.22(12)
C5 C6 C7 O7 12.7(2)
C15 C6 C7 C8 10.86(18)
C5 C6 C7 C8 -164.24(12)
C6 C7 O7 Cu1 7.63(19)
C8 C7 O7 Cu1 -175.35(9)
N1' Cu1 O7 C7 168.92(11)
N4 Cu1 O7 C7 -10.39(11)
O7 C7 C8 C9 177.85(13)
C6 C7 C8 C9 -4.9(2)
C7 C8 C9 C10 -3.4(2)
C8 C9 C10 C11 -173.16(13)
C8 C9 C10 C15 5.2(2)
C15 C10 C11 C12 0.2(2)
C9 C10 C11 C12 178.57(13)
C10 C11 C12 C13 -2.7(2)
C11 C12 C13 C14 1.4(2)
C12 C13 C14 C15 2.6(2)
C13 C14 C15 C10 -4.9(2)
C13 C14 C15 C6 179.40(13)
C11 C10 C15 C14 3.56(19)
C9 C10 C15 C14 -174.86(12)
C11 C10 C15 C6 179.40(12)
C9 C10 C15 C6 0.99(19)
C7 C6 C15 C14 166.54(12)
C5 C6 C15 C14 -18.40(19)
C7 C6 C15 C10 -9.00(18)
C5 C6 C15 C10 166.06(12)
C2 N1 C17 C18 69.62(15)
Cu1 N1 C17 C18 -59.35(15)
